data_7010222
loop_
_publ_author_name
'Egold, Hans'
'Schwarze, Detlef'
'Schraa, Markus'
'Fl\"orke, Ulrich'

_publ_section_title
;
 The syntheses of novel sulfur centred spirocyclic cluster complexes
 starting from [Re2(\m-H)(\m-SH)(CO)8]
;
_journal_issue 23
_journal_name_full 'Journal of the Chemical Society, Dalton Transactions'
_journal_page_first 4385
_journal_paper_doi 10.1039/b007148j
_journal_year 2000
_chemical_formula_moiety 'C16 H2 O16 Re4 S'
_chemical_formula_sum 'C16 H2 O16 Re4 S'
_chemical_formula_weight 1227.04
_chemical_name_systematic
; 
 ? 
;
_space_group_IT_number 15
_symmetry_cell_setting monoclinic
_symmetry_space_group_name_Hall '-C 2yc'
_symmetry_space_group_name_H-M 'C 1 2/c 1'
_atom_sites_solution_hydrogens difmap
_atom_sites_solution_primary direct
_atom_sites_solution_secondary difmap
_audit_creation_method SHELXL-97
_cell_angle_alpha 90.00
_cell_angle_beta 112.03(2)
_cell_angle_gamma 90.00
_cell_formula_units_Z 4
_cell_length_a 17.424(2)
_cell_length_b 9.424(1)
_cell_length_c 16.739(3)
_cell_measurement_reflns_used 25
_cell_measurement_temperature 293(2)
_cell_measurement_theta_max 22.319
_cell_measurement_theta_min 8.074
_cell_volume 2547.9(7)
_computing_cell_refinement 'Siemens XSCANS'
_computing_data_collection 'Siemens XSCANS'
_computing_data_reduction 'Siemens XSCANS'
_computing_molecular_graphics 'Siemens SHELXTL'
_computing_publication_material 'Siemens SHELXTL'
_computing_structure_refinement 'Siemens SHELXTL'
_computing_structure_solution 'Siemens SHELXTL'
_diffrn_ambient_temperature 293(2)
_diffrn_measured_fraction_theta_full 0.999
_diffrn_measured_fraction_theta_max 0.999
_diffrn_measurement_device 'Siemens P4'
_diffrn_measurement_method '\w scans'
_diffrn_radiation_monochromator graphite
_diffrn_radiation_source 'fine-focus sealed tube'
_diffrn_radiation_type MoK\a
_diffrn_radiation_wavelength 0.71073
_diffrn_reflns_av_R_equivalents 0.0342
_diffrn_reflns_av_sigmaI/netI 0.0541
_diffrn_reflns_limit_h_max 22
_diffrn_reflns_limit_h_min -1
_diffrn_reflns_limit_k_max 12
_diffrn_reflns_limit_k_min -1
_diffrn_reflns_limit_l_max 20
_diffrn_reflns_limit_l_min -21
_diffrn_reflns_number 3606
_diffrn_reflns_theta_full 27.50
_diffrn_reflns_theta_max 27.50
_diffrn_reflns_theta_min 2.52
_diffrn_standards_decay_% 2
_diffrn_standards_interval_count 397
_diffrn_standards_number 3
_exptl_absorpt_coefficient_mu 19.096
_exptl_absorpt_correction_T_max 0.676
_exptl_absorpt_correction_T_min 0.247
_exptl_absorpt_correction_type psi-scan
_exptl_crystal_colour colorless
_exptl_crystal_density_diffrn 3.199
_exptl_crystal_density_meas ?
_exptl_crystal_density_method .
_exptl_crystal_description block
_exptl_crystal_F_000 2168
_exptl_crystal_size_max 0.20
_exptl_crystal_size_mid 0.20
_exptl_crystal_size_min 0.12
_refine_diff_density_max 0.916
_refine_diff_density_min -1.002
_refine_diff_density_rms 0.260
_refine_ls_extinction_coef 0.00032(3)
_refine_ls_extinction_expression Fc^*^=kFc[1+0.001xFc^2^\l^3^/sin(2\q)]^-1/4^
_refine_ls_extinction_method SHELXL
_refine_ls_goodness_of_fit_ref 0.970
_refine_ls_hydrogen_treatment refall
_refine_ls_matrix_type full
_refine_ls_number_parameters 173
_refine_ls_number_reflns 2932
_refine_ls_number_restraints 0
_refine_ls_restrained_S_all 0.970
_refine_ls_R_factor_all 0.0631
_refine_ls_R_factor_gt 0.0357
_refine_ls_shift/su_max 0.000
_refine_ls_shift/su_mean 0.000
_refine_ls_structure_factor_coef Fsqd
_refine_ls_weighting_details 'calc w=1/[\s^2^(Fo^2^)+(0.0338P)^2^+0.0000P] where P=(Fo^2^+2Fc^2^)/3'
_refine_ls_weighting_scheme calc
_refine_ls_wR_factor_gt 0.0690
_refine_ls_wR_factor_ref 0.0778
_reflns_number_gt 2074
_reflns_number_total 2932
_reflns_threshold_expression >2sigma(I)
_cod_data_source_file b007148j.txt
_cod_data_source_block 2
_cod_depositor_comments
;
The following automatic conversions were performed:
'_symmetry_cell_setting' value 'Monoclinic' changed to 'monoclinic'
according to '/home/saulius/struct/CIF-dictionaries/cif_core.dic'
dictionary named 'cif_core.dic' version 2.4.1 from 2010-06-29.

Automatic conversion script
Id: cif_fix_enum 1527 2010-12-29 10:47:43Z saulius 
;
_cod_original_cell_volume 2547.9(6)
_cod_original_sg_symbol_H-M C2/c
_cod_database_code 7010222

loop_
_symmetry_equiv_pos_as_xyz
'x, y, z'
'-x, y, -z+1/2'
'x+1/2, y+1/2, z'
'-x+1/2, y+1/2, -z+1/2'
'-x, -y, -z'
'x, -y, z-1/2'
'-x+1/2, -y+1/2, -z'
'x+1/2, -y+1/2, z-1/2'

loop_
_atom_site_label
_atom_site_type_symbol
_atom_site_fract_x
_atom_site_fract_y
_atom_site_fract_z
_atom_site_U_iso_or_equiv
_atom_site_adp_type
_atom_site_occupancy
_atom_site_symmetry_multiplicity
_atom_site_calc_flag
_atom_site_refinement_flags
_atom_site_disorder_assembly
_atom_site_disorder_group
Re1 Re 0.07104(2) 0.55649(5) 0.21484(2) 0.03458(13) Uani 1 1 d . . .
Re2 Re -0.06437(2) 0.14739(5) 0.15506(2) 0.03634(14) Uani 1 1 d . . .
S1 S 0.0000 0.3518(4) 0.2500 0.0327(7) Uani 1 2 d S . .
O1 O 0.1925(4) 0.4099(9) 0.1464(5) 0.057(2) Uani 1 1 d . . .
C1 C 0.1471(6) 0.4629(12) 0.1714(6) 0.040(2) Uani 1 1 d . . .
O2 O -0.0634(6) 0.5676(13) 0.0294(5) 0.094(4) Uani 1 1 d . . .
C2 C -0.0148(6) 0.5664(13) 0.0972(7) 0.046(3) Uani 1 1 d . . .
O3 O 0.2132(5) 0.5426(12) 0.3965(6) 0.086(3) Uani 1 1 d . . .
C3 C 0.1602(7) 0.5483(14) 0.3325(8) 0.053(3) Uani 1 1 d . . .
O4 O 0.1291(5) 0.8551(10) 0.1868(7) 0.081(3) Uani 1 1 d . . .
C4 C 0.1088(6) 0.7428(12) 0.1977(7) 0.042(2) Uani 1 1 d . . .
O5 O 0.0733(6) 0.1261(12) 0.0783(6) 0.088(3) Uani 1 1 d . . .
C5 C 0.0247(7) 0.1361(14) 0.1086(6) 0.054(3) Uani 1 1 d . . .
O6 O -0.2083(5) 0.1739(11) 0.2219(6) 0.079(3) Uani 1 1 d . . .
C6 C -0.1559(6) 0.1626(13) 0.1995(7) 0.048(3) Uani 1 1 d . . .
O7 O -0.1269(6) -0.1504(11) 0.0843(6) 0.077(3) Uani 1 1 d . . .
C7 C -0.1042(7) -0.0395(14) 0.1082(7) 0.055(3) Uani 1 1 d . . .
O8 O -0.1701(5) 0.2867(11) -0.0164(5) 0.082(3) Uani 1 1 d . . .
C8 C -0.1308(6) 0.2382(13) 0.0495(6) 0.047(3) Uani 1 1 d . . .
H1 H 0.0000 0.663(14) 0.2500 0.080 Uiso 1 2 d S . .
H2 H 0.0000 0.040(16) 0.2500 0.080 Uiso 1 2 d S . .

loop_
_atom_site_aniso_label
_atom_site_aniso_U_11
_atom_site_aniso_U_22
_atom_site_aniso_U_33
_atom_site_aniso_U_23
_atom_site_aniso_U_13
_atom_site_aniso_U_12
Re1 0.02957(19) 0.0328(2) 0.0412(2) 0.0009(2) 0.01301(15) -0.00116(18)
Re2 0.0336(2) 0.0333(3) 0.0389(2) -0.0029(2) 0.00994(16) -0.00206(18)
S1 0.0283(14) 0.0279(19) 0.0392(17) 0.000 0.0095(13) 0.000
O1 0.049(4) 0.062(6) 0.066(5) -0.011(5) 0.029(4) 0.008(4)
C1 0.039(5) 0.039(6) 0.043(6) -0.003(5) 0.015(4) -0.007(5)
O2 0.084(6) 0.145(11) 0.039(5) 0.003(6) 0.006(4) 0.035(7)
C2 0.049(6) 0.042(7) 0.049(6) 0.009(6) 0.020(5) 0.005(6)
O3 0.053(5) 0.115(9) 0.063(5) -0.006(6) -0.010(4) 0.007(6)
C3 0.047(6) 0.052(8) 0.060(7) 0.006(7) 0.020(5) 0.000(6)
O4 0.081(6) 0.040(5) 0.135(8) 0.019(6) 0.055(6) -0.006(5)
C4 0.038(5) 0.029(6) 0.063(7) 0.000(6) 0.024(5) 0.008(5)
O5 0.089(6) 0.101(9) 0.100(7) 0.005(7) 0.066(6) 0.009(6)
C5 0.061(6) 0.065(9) 0.035(5) 0.001(6) 0.018(5) -0.006(7)
O6 0.050(4) 0.086(8) 0.112(7) -0.008(6) 0.042(5) -0.008(5)
C6 0.042(5) 0.042(7) 0.048(6) -0.003(6) 0.001(5) 0.002(6)
O7 0.102(7) 0.052(6) 0.076(6) -0.015(5) 0.032(5) -0.014(6)
C7 0.052(6) 0.043(8) 0.062(7) -0.009(7) 0.013(5) -0.015(6)
O8 0.074(5) 0.087(8) 0.058(5) 0.015(6) -0.006(4) 0.002(6)
C8 0.043(5) 0.052(8) 0.035(5) 0.001(6) 0.004(4) 0.002(6)

loop_
_atom_type_symbol
_atom_type_description
_atom_type_scat_dispersion_real
_atom_type_scat_dispersion_imag
_atom_type_scat_source
C C 0.0033 0.0016 'International Tables Vol C Tables 4.2.6.8 and 6.1.1.4'
H H 0.0000 0.0000 'International Tables Vol C Tables 4.2.6.8 and 6.1.1.4'
O O 0.0106 0.0060 'International Tables Vol C Tables 4.2.6.8 and 6.1.1.4'
S S 0.1246 0.1234 'International Tables Vol C Tables 4.2.6.8 and 6.1.1.4'
Re Re -1.0185 7.2310 'International Tables Vol C Tables 4.2.6.8 and 6.1.1.4'

loop_
_geom_angle_atom_site_label_1
_geom_angle_atom_site_label_2
_geom_angle_atom_site_label_3
_geom_angle
_geom_angle_site_symmetry_1
_geom_angle_site_symmetry_3
_geom_angle_publ_flag
C4 Re1 C1 92.2(4) . . ?
C4 Re1 C2 88.9(5) . . ?
C1 Re1 C2 90.9(4) . . ?
C4 Re1 C3 90.0(5) . . ?
C1 Re1 C3 87.9(4) . . ?
C2 Re1 C3 178.4(4) . . ?
C4 Re1 S1 165.8(3) . . ?
C1 Re1 S1 101.9(3) . . ?
C2 Re1 S1 90.8(3) . . ?
C3 Re1 S1 90.5(3) . . ?
C4 Re1 Re1 114.8(3) . 2 ?
C1 Re1 Re1 153.0(3) . 2 ?
C2 Re1 Re1 88.0(3) . 2 ?
C3 Re1 Re1 93.5(3) . 2 ?
S1 Re1 Re1 51.08(6) . 2 ?
C8 Re2 C7 91.8(5) . . ?
C8 Re2 C5 87.3(4) . . ?
C7 Re2 C5 90.3(5) . . ?
C8 Re2 C6 91.2(4) . . ?
C7 Re2 C6 90.1(5) . . ?
C5 Re2 C6 178.5(5) . . ?
C8 Re2 S1 102.5(4) . . ?
C7 Re2 S1 165.4(4) . . ?
C5 Re2 S1 93.5(4) . . ?
C6 Re2 S1 86.4(3) . . ?
C8 Re2 Re2 153.3(4) . 2 ?
C7 Re2 Re2 114.9(4) . 2 ?
C5 Re2 Re2 91.7(3) . 2 ?
C6 Re2 Re2 89.4(3) . 2 ?
S1 Re2 Re2 50.93(6) . 2 ?
Re1 S1 Re1 77.84(11) . 2 ?
Re1 S1 Re2 126.726(16) . . ?
Re1 S1 Re2 127.599(15) 2 . ?
Re1 S1 Re2 127.599(15) . 2 ?
Re1 S1 Re2 126.726(16) 2 2 ?
Re2 S1 Re2 78.14(11) . 2 ?
O1 C1 Re1 179.0(10) . . ?
O2 C2 Re1 177.8(12) . . ?
O3 C3 Re1 176.3(10) . . ?
O4 C4 Re1 178.2(9) . . ?
O5 C5 Re2 176.6(11) . . ?
O6 C6 Re2 177.6(11) . . ?
O7 C7 Re2 177.0(11) . . ?
O8 C8 Re2 176.4(11) . . ?

loop_
_geom_bond_atom_site_label_1
_geom_bond_atom_site_label_2
_geom_bond_distance
_geom_bond_site_symmetry_2
_geom_bond_publ_flag
Re1 C4 1.933(11) . ?
Re1 C1 1.946(10) . ?
Re1 C2 1.979(11) . ?
Re1 C3 2.001(12) . ?
Re1 S1 2.479(3) . ?
Re1 Re1 3.1145(8) 2 ?
Re2 C8 1.913(10) . ?
Re2 C7 1.947(13) . ?
Re2 C5 1.983(11) . ?
Re2 C6 2.002(12) . ?
Re2 S1 2.482(3) . ?
Re2 Re2 3.1282(11) 2 ?
S1 Re1 2.479(3) 2 ?
S1 Re2 2.482(3) 2 ?
O1 C1 1.139(11) . ?
O2 C2 1.133(11) . ?
O3 C3 1.122(12) . ?
O4 C4 1.152(13) . ?
O5 C5 1.143(12) . ?
O6 C6 1.116(12) . ?
O7 C7 1.135(14) . ?
O8 C8 1.152(11) . ?
